data_7237555
loop_
_publ_author_name
'Mullin, William J.'
'Pawle, Robert H.'
'Sharber, Seth A.'
'M\"uller, Peter'
'Thomas, Samuel W.'

_publ_section_title
;
 Programmed twisting of phenylene--ethynylene linkages from aromatic
 stacking interactions
;
_journal_issue 5
_journal_name_full 'Journal of Materials Chemistry C'
_journal_page_first 1198
_journal_paper_doi 10.1039/C8TC05612A
_journal_volume 7
_journal_year 2019
_chemical_formula_sum 'C38 H26 O4'
_chemical_formula_weight 546.59
_space_group_crystal_system triclinic
_space_group_IT_number 2
_space_group_name_Hall '-P 1'
_space_group_name_H-M_alt 'P -1'
_atom_sites_solution_hydrogens geom
_audit_creation_method SHELXL-2016/6
_audit_update_record
;
2018-10-24 deposited with the CCDC.
2018-12-18 downloaded from the CCDC.
;
_cell_angle_alpha 89.928(2)
_cell_angle_beta 86.471(2)
_cell_angle_gamma 89.982(2)
_cell_formula_units_Z 4
_cell_length_a 8.7395(8)
_cell_length_b 9.8000(9)
_cell_length_c 32.564(3)
_cell_measurement_reflns_used 9925
_cell_measurement_temperature 100(2)
_cell_measurement_theta_max 38.16
_cell_measurement_theta_min 2.17
_cell_volume 2783.7(4)
_computing_structure_refinement 'SHELXL-2016/6 (Sheldrick, 2016)'
_computing_structure_solution 'SHELXT 2014/5 (Sheldrick, 2014)'
_diffrn_ambient_temperature 100(2)
_diffrn_measured_fraction_theta_full 0.999
_diffrn_measured_fraction_theta_max 0.987
_diffrn_measurement_device_type 'Bruker APEX-II CCD'
_diffrn_measurement_method '\f and \w scans'
_diffrn_radiation_type MoK\a
_diffrn_radiation_wavelength 0.71073
_diffrn_reflns_av_R_equivalents 0.0284
_diffrn_reflns_av_unetI/netI 0.0252
_diffrn_reflns_Laue_measured_fraction_full 0.999
_diffrn_reflns_Laue_measured_fraction_max 0.987
_diffrn_reflns_limit_h_max 11
_diffrn_reflns_limit_h_min -11
_diffrn_reflns_limit_k_max 12
_diffrn_reflns_limit_k_min -12
_diffrn_reflns_limit_l_max 41
_diffrn_reflns_limit_l_min -41
_diffrn_reflns_number 48402
_diffrn_reflns_point_group_measured_fraction_full 0.999
_diffrn_reflns_point_group_measured_fraction_max 0.987
_diffrn_reflns_theta_full 25.242
_diffrn_reflns_theta_max 26.874
_diffrn_reflns_theta_min 0.626
_exptl_absorpt_coefficient_mu 0.084
_exptl_absorpt_correction_type multi-scan
_exptl_crystal_density_diffrn 1.304
_exptl_crystal_description prism
_exptl_crystal_F_000 1144
_exptl_crystal_size_max 0.200
_exptl_crystal_size_mid 0.150
_exptl_crystal_size_min 0.150
_refine_diff_density_max 0.291
_refine_diff_density_min -0.203
_refine_diff_density_rms 0.047
_refine_ls_extinction_method none
_refine_ls_goodness_of_fit_ref 1.045
_refine_ls_hydrogen_treatment constr
_refine_ls_matrix_type full
_refine_ls_number_parameters 757
_refine_ls_number_reflns 11837
_refine_ls_number_restraints 0
_refine_ls_restrained_S_all 1.045
_refine_ls_R_factor_all 0.0596
_refine_ls_R_factor_gt 0.0414
_refine_ls_shift/su_max 0.001
_refine_ls_shift/su_mean 0.000
_refine_ls_structure_factor_coef Fsqd
_refine_ls_weighting_details 'w=1/[\s^2^(Fo^2^)+(0.0598P)^2^+0.7950P] where P=(Fo^2^+2Fc^2^)/3'
_refine_ls_weighting_scheme calc
_refine_ls_wR_factor_gt 0.1074
_refine_ls_wR_factor_ref 0.1203
_reflns_Friedel_coverage 0.000
_reflns_number_gt 9021
_reflns_number_total 11837
_reflns_threshold_expression 'I > 2\s(I)'
_cod_data_source_file c8tc05612a2.cif
_cod_data_source_block WM0133_0M_P1bar_a
_cod_original_cell_volume 2783.8(4)
_cod_database_code 7237555
_shelx_shelxl_version_number 2016/6
_shelx_space_group_comment
;
The symmetry employed for this shelxl refinement is uniquely defined
by the following loop, which should always be used as a source of
symmetry information in preference to the above space-group names.
They are only intended as comments.
;
_shelx_estimated_absorpt_t_min 0.983
_shelx_estimated_absorpt_t_max 0.988

loop_
_space_group_symop_operation_xyz
'x, y, z'
'-x, -y, -z'

loop_
_atom_site_label
_atom_site_type_symbol
_atom_site_fract_x
_atom_site_fract_y
_atom_site_fract_z
_atom_site_U_iso_or_equiv
_atom_site_adp_type
_atom_site_occupancy
_atom_site_site_symmetry_order
_atom_site_calc_flag
_atom_site_refinement_flags_posn
_atom_site_refinement_flags_adp
C1A C 0.35571(15) 1.00159(13) 0.06244(4) 0.0182(3) Uani 1 1 d . .
C1B C 0.85433(15) 0.49879(13) 0.56157(4) 0.0175(3) Uani 1 1 d . .
C2A C 0.27862(17) 1.00006(15) 0.02618(4) 0.0232(3) Uani 1 1 d . .
H2A H 0.302551 0.931629 0.006162 0.028 Uiso 1 1 calc R U
C2B C 0.78444(16) 0.49781(14) 0.52419(4) 0.0211(3) Uani 1 1 d . .
H2B H 0.815995 0.432376 0.503894 0.025 Uiso 1 1 calc R U
C3A C 0.16772(17) 1.09674(15) 0.01887(4) 0.0255(3) Uani 1 1 d . .
H3A H 0.115895 1.094499 -0.005925 0.031 Uiso 1 1 calc R U
C4A C 0.13306(17) 1.19679(15) 0.04806(4) 0.0247(3) Uani 1 1 d . .
H4A H 0.058504 1.264337 0.043007 0.030 Uiso 1 1 calc R U
C3B C 0.67015(17) 0.59003(15) 0.51599(4) 0.0240(3) Uani 1 1 d . .
H3B H 0.624557 0.588498 0.490249 0.029 Uiso 1 1 calc R U
C5A C 0.20675(16) 1.19879(14) 0.08466(4) 0.0225(3) Uani 1 1 d . .
H5A H 0.181560 1.267622 0.104455 0.027 Uiso 1 1 calc R U
C4B C 0.62291(16) 0.68482(14) 0.54583(4) 0.0228(3) Uani 1 1 d . .
H4B H 0.544877 0.748752 0.540450 0.027 Uiso 1 1 calc R U
C6A C 0.31798(15) 1.10050(14) 0.09282(4) 0.0182(3) Uani 1 1 d . .
C5B C 0.68907(16) 0.68653(14) 0.58339(4) 0.0208(3) Uani 1 1 d . .
H5B H 0.655442 0.751842 0.603512 0.025 Uiso 1 1 calc R U
C7A C 0.38097(15) 1.10317(13) 0.13274(4) 0.0191(3) Uani 1 1 d . .
C6B C 0.80518(15) 0.59340(13) 0.59237(4) 0.0177(3) Uani 1 1 d . .
C8A C 0.42428(15) 1.10615(14) 0.16711(4) 0.0197(3) Uani 1 1 d . .
C7B C 0.86015(15) 0.59681(13) 0.63303(4) 0.0182(3) Uani 1 1 d . .
C9A C 0.47327(16) 1.10462(13) 0.20843(4) 0.0187(3) Uani 1 1 d . .
C8B C 0.89397(16) 0.60234(13) 0.66827(4) 0.0194(3) Uani 1 1 d . .
C10A C 0.39094(16) 1.02895(14) 0.23886(4) 0.0216(3) Uani 1 1 d . .
H10A H 0.304517 0.977171 0.231811 0.026 Uiso 1 1 calc R U
C9B C 0.93859(16) 0.60321(13) 0.70999(4) 0.0187(3) Uani 1 1 d . .
C11A C 0.43369(16) 1.02861(14) 0.27898(4) 0.0210(3) Uani 1 1 d . .
H11A H 0.375832 0.977411 0.299275 0.025 Uiso 1 1 calc R U
C10B C 1.06652(16) 0.52837(14) 0.72109(4) 0.0213(3) Uani 1 1 d . .
H10B H 1.124238 0.476860 0.700875 0.026 Uiso 1 1 calc R U
C12A C 0.56169(16) 1.10313(13) 0.29003(4) 0.0189(3) Uani 1 1 d . .
C11B C 1.10909(16) 0.52912(14) 0.76124(4) 0.0214(3) Uani 1 1 d . .
H11B H 1.195743 0.477649 0.768344 0.026 Uiso 1 1 calc R U
C13A C 0.64518(17) 1.17768(15) 0.25959(4) 0.0248(3) Uani 1 1 d . .
H13A H 0.732319 1.228587 0.266583 0.030 Uiso 1 1 calc R U
C12B C 1.02657(15) 0.60452(13) 0.79162(4) 0.0187(3) Uani 1 1 d . .
C14A C 0.60199(17) 1.17796(15) 0.21936(4) 0.0241(3) Uani 1 1 d . .
H14A H 0.660331 1.228439 0.198990 0.029 Uiso 1 1 calc R U
C13B C 0.89812(17) 0.67803(15) 0.78068(4) 0.0240(3) Uani 1 1 d . .
H13B H 0.839948 0.728724 0.801008 0.029 Uiso 1 1 calc R U
C15A C 0.60607(16) 1.10235(13) 0.33180(4) 0.0195(3) Uani 1 1 d . .
C14B C 0.85492(17) 0.67758(14) 0.74044(4) 0.0242(3) Uani 1 1 d . .
H14B H 0.767583 0.728292 0.733426 0.029 Uiso 1 1 calc R U
C16A C 0.63989(15) 1.09693(13) 0.36706(4) 0.0182(3) Uani 1 1 d . .
C15B C 1.07586(16) 0.60631(14) 0.83299(4) 0.0203(3) Uani 1 1 d . .
C17A C 0.69495(15) 1.09360(13) 0.40772(4) 0.0176(3) Uani 1 1 d . .
C16B C 1.11897(15) 0.60336(13) 0.86733(4) 0.0191(3) Uani 1 1 d . .
C18A C 0.64584(15) 0.99871(13) 0.43844(4) 0.0177(3) Uani 1 1 d . .
C17B C 1.18202(15) 0.60078(13) 0.90722(4) 0.0180(3) Uani 1 1 d . .
C19A C 0.71561(16) 0.99777(14) 0.47590(4) 0.0213(3) Uani 1 1 d . .
H19A H 0.683754 0.932483 0.496256 0.026 Uiso 1 1 calc R U
C18B C 1.14433(15) 0.50168(13) 0.93759(4) 0.0185(3) Uani 1 1 d . .
C20A C 0.83025(17) 1.08985(15) 0.48409(4) 0.0237(3) Uani 1 1 d . .
H20A H 0.876111 1.087978 0.509790 0.028 Uiso 1 1 calc R U
C19B C 1.22160(17) 0.50022(15) 0.97384(4) 0.0230(3) Uani 1 1 d . .
H19B H 1.197630 0.431788 0.993900 0.028 Uiso 1 1 calc R U
C21A C 0.87717(16) 1.18497(14) 0.45419(4) 0.0227(3) Uani 1 1 d . .
H21A H 0.955021 1.249014 0.459557 0.027 Uiso 1 1 calc R U
C20B C 1.33265(17) 0.59668(15) 0.98115(4) 0.0257(3) Uani 1 1 d . .
H20B H 1.384646 0.594189 1.005911 0.031 Uiso 1 1 calc R U
C22A C 0.81096(16) 1.18679(14) 0.41663(4) 0.0206(3) Uani 1 1 d . .
H22A H 0.844460 1.252191 0.396476 0.025 Uiso 1 1 calc R U
C21B C 1.36698(17) 0.69678(15) 0.95193(4) 0.0247(3) Uani 1 1 d . .
H21B H 1.441402 0.764381 0.956971 0.030 Uiso 1 1 calc R U
C31A C 0.47693(15) 0.89508(13) 0.06577(4) 0.0191(3) Uani 1 1 d . .
O31A O 0.49070(12) 0.79735(10) 0.04322(3) 0.0273(2) Uani 1 1 d . .
C22B C 1.29348(16) 0.69898(14) 0.91539(4) 0.0224(3) Uani 1 1 d . .
H22B H 1.318788 0.767860 0.895573 0.027 Uiso 1 1 calc R U
C32A C 0.68748(17) 0.81724(15) 0.10109(5) 0.0268(3) Uani 1 1 d . .
H32A H 0.753217 0.806803 0.075420 0.032 Uiso 1 1 calc R U
H32B H 0.639862 0.727969 0.108206 0.032 Uiso 1 1 calc R U
O32A O 0.56989(12) 0.92005(10) 0.09579(3) 0.0257(2) Uani 1 1 d . .
C31B C 0.97626(15) 0.39328(13) 0.56584(4) 0.0179(3) Uani 1 1 d . .
O31B O 0.99120(12) 0.29565(10) 0.54327(3) 0.0248(2) Uani 1 1 d . .
C33A C 0.78061(16) 0.86639(14) 0.13543(5) 0.0229(3) Uani 1 1 d . .
C32B C 1.18289(16) 0.31171(14) 0.60135(4) 0.0230(3) Uani 1 1 d . .
H32C H 1.240813 0.294670 0.574759 0.028 Uiso 1 1 calc R U
H32D H 1.132598 0.225578 0.610618 0.028 Uiso 1 1 calc R U
O32B O 1.06801(11) 0.41738(10) 0.59643(3) 0.0215(2) Uani 1 1 d . .
C34A C 0.75557(19) 0.81561(17) 0.17510(5) 0.0324(4) Uani 1 1 d . .
H34A H 0.680549 0.746753 0.180558 0.039 Uiso 1 1 calc R U
C33B C 1.28977(15) 0.35973(14) 0.63277(4) 0.0196(3) Uani 1 1 d . .
C35A C 0.8394(2) 0.86464(17) 0.20693(5) 0.0350(4) Uani 1 1 d . .
H35A H 0.821989 0.828760 0.233932 0.042 Uiso 1 1 calc R U
C34B C 1.32534(16) 0.27504(14) 0.66519(4) 0.0220(3) Uani 1 1 d . .
H34B H 1.280376 0.186947 0.667712 0.026 Uiso 1 1 calc R U
C36A C 0.94763(17) 0.96537(16) 0.19927(5) 0.0278(3) Uani 1 1 d . .
H36A H 1.004524 0.999352 0.220991 0.033 Uiso 1 1 calc R U
C35B C 1.42612(17) 0.31830(15) 0.69392(4) 0.0246(3) Uani 1 1 d . .
H35B H 1.450333 0.259496 0.715814 0.030 Uiso 1 1 calc R U
C37A C 0.97315(18) 1.01683(16) 0.15978(5) 0.0286(3) Uani 1 1 d . .
H37A H 1.047380 1.086445 0.154448 0.034 Uiso 1 1 calc R U
C36B C 1.49126(16) 0.44697(15) 0.69068(4) 0.0248(3) Uani 1 1 d . .
H36B H 1.559596 0.476844 0.710397 0.030 Uiso 1 1 calc R U
C38A C 0.89068(18) 0.96697(15) 0.12808(5) 0.0276(3) Uani 1 1 d . .
H38A H 0.909632 1.001968 0.101023 0.033 Uiso 1 1 calc R U
C37B C 1.45620(17) 0.53201(15) 0.65849(5) 0.0243(3) Uani 1 1 d . .
H37B H 1.500231 0.620531 0.656252 0.029 Uiso 1 1 calc R U
C41A C 0.52402(15) 0.89332(13) 0.43424(4) 0.0174(3) Uani 1 1 d . .
O41A O 0.50908(12) 0.79573(10) 0.45679(3) 0.0250(2) Uani 1 1 d . .
C38B C 1.35719(16) 0.48830(14) 0.62958(4) 0.0228(3) Uani 1 1 d . .
H38B H 1.335112 0.546595 0.607373 0.027 Uiso 1 1 calc R U
C42A C 0.31730(16) 0.81158(14) 0.39863(4) 0.0228(3) Uani 1 1 d . .
H42A H 0.259504 0.793997 0.425215 0.027 Uiso 1 1 calc R U
H42B H 0.367754 0.725664 0.389269 0.027 Uiso 1 1 calc R U
O42A O 0.43205(11) 0.91731(10) 0.40363(3) 0.0218(2) Uani 1 1 d . .
C41B C 1.02340(15) 0.39500(13) 0.93430(4) 0.0190(3) Uani 1 1 d . .
O41B O 1.00971(12) 0.29735(10) 0.95682(3) 0.0273(2) Uani 1 1 d . .
C43A C 0.21038(15) 0.85996(14) 0.36733(4) 0.0197(3) Uani 1 1 d . .
C42B C 0.81260(17) 0.31699(15) 0.89898(5) 0.0267(3) Uani 1 1 d . .
H42C H 0.746967 0.306153 0.924650 0.032 Uiso 1 1 calc R U
H42D H 0.860464 0.227893 0.891813 0.032 Uiso 1 1 calc R U
O42B O 0.93010(11) 0.42013(10) 0.90429(3) 0.0257(2) Uani 1 1 d . .
C44A C 0.14283(16) 0.98828(14) 0.37053(4) 0.0226(3) Uani 1 1 d . .
H44A H 0.164587 1.046378 0.392758 0.027 Uiso 1 1 calc R U
C43B C 0.71928(16) 0.36643(14) 0.86468(4) 0.0227(3) Uani 1 1 d . .
C45A C 0.04390(17) 1.03214(15) 0.34151(5) 0.0249(3) Uani 1 1 d . .
H45A H 0.000075 1.120764 0.343638 0.030 Uiso 1 1 calc R U
C44B C 0.60954(18) 0.46703(15) 0.87201(5) 0.0273(3) Uani 1 1 d . .
H44B H 0.590796 0.502120 0.899032 0.033 Uiso 1 1 calc R U
C46A C 0.00867(16) 0.94699(15) 0.30936(4) 0.0245(3) Uani 1 1 d . .
H46A H -0.059925 0.976816 0.289678 0.029 Uiso 1 1 calc R U
C45B C 0.52693(18) 0.51686(16) 0.84024(5) 0.0289(3) Uani 1 1 d . .
H45B H 0.452502 0.586331 0.845530 0.035 Uiso 1 1 calc R U
C47A C 0.07401(17) 0.81842(15) 0.30614(4) 0.0247(3) Uani 1 1 d . .
H47A H 0.049982 0.759728 0.284257 0.030 Uiso 1 1 calc R U
C46B C 0.55263(17) 0.46560(16) 0.80077(5) 0.0279(3) Uani 1 1 d . .
H46B H 0.495808 0.499787 0.779029 0.033 Uiso 1 1 calc R U
C48A C 0.17468(16) 0.77515(14) 0.33489(4) 0.0222(3) Uani 1 1 d . .
H48A H 0.219619 0.687026 0.332437 0.027 Uiso 1 1 calc R U
C48B C 0.74434(19) 0.31548(16) 0.82502(5) 0.0320(4) Uani 1 1 d . .
H48B H 0.819099 0.246351 0.819634 0.038 Uiso 1 1 calc R U
C47B C 0.6608(2) 0.36493(17) 0.79311(5) 0.0350(4) Uani 1 1 d . .
H47B H 0.678293 0.329319 0.766108 0.042 Uiso 1 1 calc R U

loop_
_atom_site_aniso_label
_atom_site_aniso_U_11
_atom_site_aniso_U_22
_atom_site_aniso_U_33
_atom_site_aniso_U_23
_atom_site_aniso_U_13
_atom_site_aniso_U_12
C1A 0.0175(6) 0.0198(7) 0.0172(7) 0.0022(5) -0.0006(5) -0.0032(5)
C1B 0.0159(6) 0.0177(6) 0.0188(7) 0.0018(5) -0.0005(5) -0.0032(5)
C2A 0.0249(7) 0.0258(7) 0.0189(7) 0.0000(5) -0.0028(6) -0.0026(6)
C2B 0.0231(7) 0.0229(7) 0.0173(7) 0.0000(5) -0.0014(5) -0.0021(5)
C3A 0.0241(7) 0.0326(8) 0.0203(7) 0.0059(6) -0.0059(6) -0.0017(6)
C4A 0.0215(7) 0.0285(8) 0.0239(8) 0.0080(6) 0.0001(6) 0.0041(6)
C3B 0.0248(7) 0.0297(8) 0.0180(7) 0.0046(6) -0.0056(6) -0.0020(6)
C5A 0.0212(7) 0.0246(7) 0.0210(7) 0.0021(5) 0.0033(6) 0.0018(6)
C4B 0.0204(7) 0.0229(7) 0.0253(7) 0.0065(6) -0.0021(6) 0.0016(5)
C6A 0.0167(6) 0.0220(7) 0.0159(7) 0.0025(5) 0.0005(5) -0.0026(5)
C5B 0.0207(7) 0.0193(7) 0.0219(7) 0.0021(5) 0.0015(5) 0.0001(5)
C7A 0.0173(6) 0.0197(7) 0.0199(7) -0.0005(5) 0.0014(5) 0.0005(5)
C6B 0.0171(6) 0.0175(6) 0.0186(7) 0.0024(5) -0.0005(5) -0.0039(5)
C8A 0.0184(7) 0.0207(7) 0.0199(7) -0.0009(5) 0.0001(5) 0.0015(5)
C7B 0.0176(6) 0.0165(6) 0.0204(7) -0.0009(5) -0.0003(5) -0.0001(5)
C9A 0.0204(7) 0.0186(7) 0.0171(7) -0.0014(5) -0.0021(5) 0.0039(5)
C8B 0.0213(7) 0.0158(6) 0.0211(7) -0.0016(5) -0.0007(5) 0.0006(5)
C10A 0.0199(7) 0.0206(7) 0.0244(7) 0.0000(5) -0.0023(6) -0.0018(5)
C9B 0.0223(7) 0.0163(6) 0.0177(7) -0.0004(5) -0.0022(5) -0.0024(5)
C11A 0.0221(7) 0.0206(7) 0.0201(7) 0.0033(5) 0.0009(5) -0.0017(5)
C10B 0.0221(7) 0.0203(7) 0.0214(7) -0.0032(5) 0.0004(6) 0.0027(5)
C12A 0.0226(7) 0.0161(6) 0.0182(7) -0.0002(5) -0.0022(5) 0.0026(5)
C11B 0.0200(7) 0.0211(7) 0.0235(7) 0.0003(5) -0.0034(6) 0.0020(5)
C13A 0.0261(8) 0.0260(7) 0.0228(7) 0.0045(6) -0.0058(6) -0.0077(6)
C12B 0.0201(7) 0.0185(7) 0.0177(7) 0.0007(5) -0.0023(5) -0.0039(5)
C14A 0.0245(7) 0.0282(8) 0.0196(7) 0.0051(6) -0.0010(6) -0.0047(6)
C13B 0.0243(7) 0.0277(8) 0.0200(7) -0.0050(6) -0.0012(6) 0.0054(6)
C15A 0.0215(7) 0.0155(6) 0.0215(7) 0.0016(5) -0.0013(6) -0.0009(5)
C14B 0.0250(7) 0.0253(7) 0.0229(7) -0.0043(6) -0.0054(6) 0.0076(6)
C16A 0.0186(7) 0.0156(6) 0.0203(7) 0.0014(5) -0.0003(5) -0.0003(5)
C15B 0.0196(7) 0.0203(7) 0.0207(7) 0.0017(5) 0.0004(5) -0.0015(5)
C17A 0.0174(6) 0.0173(6) 0.0181(7) -0.0020(5) -0.0007(5) 0.0041(5)
C16B 0.0177(7) 0.0201(7) 0.0194(7) 0.0009(5) 0.0007(5) 0.0001(5)
C18A 0.0160(6) 0.0180(6) 0.0189(7) -0.0018(5) 0.0001(5) 0.0033(5)
C17B 0.0163(6) 0.0213(7) 0.0162(7) -0.0027(5) 0.0009(5) 0.0025(5)
C19A 0.0230(7) 0.0240(7) 0.0170(7) 0.0001(5) -0.0007(5) 0.0022(6)
C18B 0.0178(7) 0.0206(7) 0.0170(7) -0.0018(5) -0.0003(5) 0.0026(5)
C20A 0.0239(7) 0.0295(8) 0.0181(7) -0.0043(6) -0.0052(6) 0.0022(6)
C19B 0.0248(7) 0.0255(7) 0.0189(7) 0.0002(5) -0.0032(6) 0.0019(6)
C21A 0.0202(7) 0.0237(7) 0.0244(7) -0.0067(6) -0.0021(6) -0.0014(5)
C20B 0.0249(7) 0.0329(8) 0.0199(7) -0.0054(6) -0.0058(6) 0.0007(6)
C22A 0.0209(7) 0.0184(7) 0.0222(7) -0.0016(5) 0.0017(5) 0.0003(5)
C21B 0.0217(7) 0.0282(8) 0.0238(7) -0.0081(6) 0.0006(6) -0.0040(6)
C31A 0.0188(7) 0.0203(7) 0.0181(7) 0.0001(5) -0.0009(5) -0.0033(5)
O31A 0.0275(6) 0.0257(5) 0.0293(6) -0.0084(4) -0.0065(4) 0.0027(4)
C22B 0.0216(7) 0.0244(7) 0.0207(7) -0.0023(5) 0.0029(6) -0.0017(6)
C32A 0.0243(8) 0.0251(7) 0.0317(8) -0.0055(6) -0.0078(6) 0.0088(6)
O32A 0.0242(5) 0.0264(5) 0.0276(6) -0.0081(4) -0.0108(4) 0.0088(4)
C31B 0.0166(6) 0.0201(7) 0.0166(7) 0.0005(5) 0.0013(5) -0.0031(5)
O31B 0.0248(5) 0.0243(5) 0.0257(5) -0.0067(4) -0.0035(4) 0.0021(4)
C33A 0.0198(7) 0.0228(7) 0.0267(8) -0.0021(6) -0.0053(6) 0.0053(5)
C32B 0.0204(7) 0.0229(7) 0.0259(8) -0.0042(6) -0.0024(6) 0.0066(6)
O32B 0.0193(5) 0.0238(5) 0.0221(5) -0.0048(4) -0.0060(4) 0.0063(4)
C34A 0.0309(8) 0.0337(9) 0.0330(9) 0.0057(7) -0.0060(7) -0.0085(7)
C33B 0.0157(6) 0.0211(7) 0.0217(7) -0.0016(5) 0.0008(5) 0.0047(5)
C35A 0.0381(9) 0.0424(10) 0.0252(8) 0.0099(7) -0.0083(7) -0.0074(7)
C34B 0.0205(7) 0.0190(7) 0.0259(7) 0.0006(5) 0.0017(6) 0.0030(5)
C36A 0.0233(7) 0.0350(8) 0.0259(8) -0.0014(6) -0.0079(6) -0.0014(6)
C35B 0.0238(7) 0.0280(8) 0.0222(7) 0.0056(6) -0.0019(6) 0.0056(6)
C37A 0.0236(8) 0.0332(8) 0.0287(8) -0.0004(6) 0.0006(6) -0.0054(6)
C36B 0.0196(7) 0.0322(8) 0.0229(7) -0.0044(6) -0.0027(6) 0.0021(6)
C38A 0.0295(8) 0.0314(8) 0.0217(7) 0.0018(6) -0.0008(6) 0.0000(6)
C37B 0.0222(7) 0.0212(7) 0.0293(8) -0.0002(6) -0.0001(6) -0.0007(6)
C41A 0.0163(6) 0.0199(7) 0.0157(6) -0.0002(5) 0.0013(5) 0.0029(5)
O41A 0.0252(5) 0.0246(5) 0.0256(5) 0.0069(4) -0.0038(4) -0.0026(4)
C38B 0.0222(7) 0.0224(7) 0.0235(7) 0.0048(5) 0.0000(6) 0.0033(6)
C42A 0.0195(7) 0.0231(7) 0.0259(8) 0.0036(6) -0.0026(6) -0.0066(6)
O42A 0.0193(5) 0.0242(5) 0.0223(5) 0.0050(4) -0.0061(4) -0.0063(4)
C41B 0.0184(7) 0.0208(7) 0.0176(7) -0.0010(5) -0.0006(5) 0.0034(5)
O41B 0.0276(6) 0.0257(5) 0.0292(6) 0.0087(4) -0.0064(4) -0.0028(4)
C43A 0.0153(6) 0.0222(7) 0.0213(7) 0.0017(5) 0.0017(5) -0.0054(5)
C42B 0.0243(8) 0.0250(7) 0.0317(8) 0.0056(6) -0.0084(6) -0.0085(6)
O42B 0.0236(5) 0.0271(5) 0.0274(6) 0.0083(4) -0.0102(4) -0.0084(4)
C44A 0.0214(7) 0.0232(7) 0.0232(7) -0.0041(5) -0.0001(6) -0.0034(5)
C43B 0.0200(7) 0.0226(7) 0.0259(8) 0.0019(6) -0.0048(6) -0.0060(5)
C45A 0.0226(7) 0.0221(7) 0.0297(8) 0.0008(6) 0.0001(6) 0.0007(6)
C44B 0.0286(8) 0.0313(8) 0.0219(7) -0.0014(6) -0.0007(6) 0.0005(6)
C46A 0.0200(7) 0.0315(8) 0.0222(7) 0.0045(6) -0.0024(6) -0.0022(6)
C45B 0.0244(8) 0.0327(8) 0.0295(8) 0.0009(6) -0.0004(6) 0.0055(6)
C47A 0.0237(7) 0.0284(8) 0.0220(7) -0.0047(6) -0.0018(6) -0.0060(6)
C46B 0.0240(8) 0.0351(8) 0.0253(8) 0.0016(6) -0.0084(6) 0.0003(6)
C48A 0.0202(7) 0.0199(7) 0.0262(7) -0.0008(5) 0.0018(6) -0.0028(5)
C48B 0.0302(8) 0.0338(9) 0.0324(9) -0.0059(7) -0.0059(7) 0.0086(7)
C47B 0.0387(9) 0.0421(9) 0.0249(8) -0.0099(7) -0.0080(7) 0.0078(7)

loop_
_atom_type_symbol
_atom_type_description
_atom_type_scat_dispersion_real
_atom_type_scat_dispersion_imag
_atom_type_scat_source
C C 0.0033 0.0016 'International Tables Vol C Tables 4.2.6.8 and 6.1.1.4'
H H 0.0000 0.0000 'International Tables Vol C Tables 4.2.6.8 and 6.1.1.4'
O O 0.0106 0.0060 'International Tables Vol C Tables 4.2.6.8 and 6.1.1.4'

loop_
_geom_angle_atom_site_label_1
_geom_angle_atom_site_label_2
_geom_angle_atom_site_label_3
_geom_angle
C2A C1A C6A 119.85(13)
C2A C1A C31A 115.72(12)
C6A C1A C31A 124.43(12)
C2B C1B C6B 119.61(12)
C2B C1B C31B 115.32(12)
C6B C1B C31B 125.05(12)
C3A C2A C1A 121.09(14)
C3A C2A H2A 119.5
C1A C2A H2A 119.5
C3B C2B C1B 121.52(13)
C3B C2B H2B 119.2
C1B C2B H2B 119.2
C2A C3A C4A 119.42(13)
C2A C3A H3A 120.3
C4A C3A H3A 120.3
C3A C4A C5A 120.38(13)
C3A C4A H4A 119.8
C5A C4A H4A 119.8
C2B C3B C4B 119.23(13)
C2B C3B H3B 120.4
C4B C3B H3B 120.4
C4A C5A C6A 120.96(13)
C4A C5A H5A 119.5
C6A C5A H5A 119.5
C5B C4B C3B 120.30(13)
C5B C4B H4B 119.9
C3B C4B H4B 119.9
C5A C6A C1A 118.25(12)
C5A C6A C7A 117.65(12)
C1A C6A C7A 124.03(12)
C4B C5B C6B 121.34(13)
C4B C5B H5B 119.3
C6B C5B H5B 119.3
C8A C7A C6A 175.89(14)
C5B C6B C1B 117.97(12)
C5B C6B C7B 117.50(12)
C1B C6B C7B 124.45(12)
C7A C8A C9A 177.78(15)
C8B C7B C6B 174.55(14)
C14A C9A C10A 118.55(12)
C14A C9A C8A 121.59(12)
C10A C9A C8A 119.86(12)
C7B C8B C9B 177.28(14)
C11A C10A C9A 120.87(13)
C11A C10A H10A 119.6
C9A C10A H10A 119.6
C14B C9B C10B 118.65(12)
C14B C9B C8B 120.86(12)
C10B C9B C8B 120.48(12)
C10A C11A C12A 120.60(13)
C10A C11A H11A 119.7
C12A C11A H11A 119.7
C11B C10B C9B 120.40(13)
C11B C10B H10B 119.8
C9B C10B H10B 119.8
C13A C12A C11A 118.67(12)
C13A C12A C15A 120.87(13)
C11A C12A C15A 120.46(12)
C10B C11B C12B 121.03(13)
C10B C11B H11B 119.5
C12B C11B H11B 119.5
C14A C13A C12A 120.64(13)
C14A C13A H13A 119.7
C12A C13A H13A 119.7
C13B C12B C11B 118.63(12)
C13B C12B C15B 121.51(12)
C11B C12B C15B 119.85(12)
C13A C14A C9A 120.67(13)
C13A C14A H14A 119.7
C9A C14A H14A 119.7
C14B C13B C12B 120.55(13)
C14B C13B H13B 119.7
C12B C13B H13B 119.7
C16A C15A C12A 177.35(14)
C13B C14B C9B 120.73(13)
C13B C14B H14B 119.6
C9B C14B H14B 119.6
C15A C16A C17A 174.52(14)
C16B C15B C12B 177.76(15)
C22A C17A C18A 118.18(12)
C22A C17A C16A 117.52(12)
C18A C17A C16A 124.22(12)
C15B C16B C17B 175.80(14)
C19A C18A C17A 119.48(12)
C19A C18A C41A 115.31(12)
C17A C18A C41A 125.20(12)
C22B C17B C18B 118.23(12)
C22B C17B C16B 117.81(12)
C18B C17B C16B 123.88(12)
C20A C19A C18A 121.59(13)
C20A C19A H19A 119.2
C18A C19A H19A 119.2
C19B C18B C17B 119.68(13)
C19B C18B C41B 115.81(12)
C17B C18B C41B 124.51(12)
C19A C20A C21A 119.12(13)
C19A C20A H20A 120.4
C21A C20A H20A 120.4
C20B C19B C18B 121.29(14)
C20B C19B H19B 119.4
C18B C19B H19B 119.4
C22A C21A C20A 120.33(13)
C22A C21A H21A 119.8
C20A C21A H21A 119.8
C21B C20B C19B 119.27(13)
C21B C20B H20B 120.4
C19B C20B H20B 120.4
C21A C22A C17A 121.30(13)
C21A C22A H22A 119.4
C17A C22A H22A 119.4
C20B C21B C22B 120.47(13)
C20B C21B H21B 119.8
C22B C21B H21B 119.8
O31A C31A O32A 123.36(13)
O31A C31A C1A 123.62(13)
O32A C31A C1A 113.01(11)
C21B C22B C17B 121.01(13)
C21B C22B H22B 119.5
C17B C22B H22B 119.5
O32A C32A C33A 106.50(11)
O32A C32A H32A 110.4
C33A C32A H32A 110.4
O32A C32A H32B 110.4
C33A C32A H32B 110.4
H32A C32A H32B 108.6
C31A O32A C32A 115.20(10)
O31B C31B O32B 123.09(12)
O31B C31B C1B 122.76(12)
O32B C31B C1B 114.15(11)
C38A C33A C34A 118.82(14)
C38A C33A C32A 120.10(14)
C34A C33A C32A 121.05(14)
O32B C32B C33B 108.23(11)
O32B C32B H32C 110.1
C33B C32B H32C 110.1
O32B C32B H32D 110.1
C33B C32B H32D 110.1
H32C C32B H32D 108.4
C31B O32B C32B 113.83(10)
C33A C34A C35A 120.62(15)
C33A C34A H34A 119.7
C35A C34A H34A 119.7
C38B C33B C34B 118.82(13)
C38B C33B C32B 120.75(13)
C34B C33B C32B 120.42(13)
C36A C35A C34A 119.97(15)
C36A C35A H35A 120.0
C34A C35A H35A 120.0
C35B C34B C33B 120.56(13)
C35B C34B H34B 119.7
C33B C34B H34B 119.7
C35A C36A C37A 119.79(14)
C35A C36A H36A 120.1
C37A C36A H36A 120.1
C36B C35B C34B 120.11(13)
C36B C35B H35B 119.9
C34B C35B H35B 119.9
C38A C37A C36A 120.13(14)
C38A C37A H37A 119.9
C36A C37A H37A 119.9
C35B C36B C37B 119.66(13)
C35B C36B H36B 120.2
C37B C36B H36B 120.2
C37A C38A C33A 120.66(14)
C37A C38A H38A 119.7
C33A C38A H38A 119.7
C38B C37B C36B 120.23(14)
C38B C37B H37B 119.9
C36B C37B H37B 119.9
O41A C41A O42A 122.93(12)
O41A C41A C18A 122.82(12)
O42A C41A C18A 114.25(11)
C37B C38B C33B 120.61(13)
C37B C38B H38B 119.7
C33B C38B H38B 119.7
O42A C42A C43A 108.24(11)
O42A C42A H42A 110.0
C43A C42A H42A 110.0
O42A C42A H42B 110.0
C43A C42A H42B 110.0
H42A C42A H42B 108.4
C41A O42A C42A 114.04(10)
O41B C41B O42B 123.28(13)
O41B C41B C18B 123.69(13)
O42B C41B C18B 113.01(11)
C44A C43A C48A 118.86(13)
C44A C43A C42A 120.88(13)
C48A C43A C42A 120.25(13)
O42B C42B C43B 106.47(11)
O42B C42B H42C 110.4
C43B C42B H42C 110.4
O42B C42B H42D 110.4
C43B C42B H42D 110.4
H42C C42B H42D 108.6
C41B O42B C42B 115.23(11)
C45A C44A C43A 120.52(13)
C45A C44A H44A 119.7
C43A C44A H44A 119.7
C44B C43B C48B 118.96(13)
C44B C43B C42B 120.14(14)
C48B C43B C42B 120.87(14)
C44A C45A C46A 120.26(13)
C44A C45A H45A 119.9
C46A C45A H45A 119.9
C45B C44B C43B 120.54(14)
C45B C44B H44B 119.7
C43B C44B H44B 119.7
C47A C46A C45A 119.68(13)
C47A C46A H46A 120.2
C45A C46A H46A 120.2
C44B C45B C46B 120.16(14)
C44B C45B H45B 119.9
C46B C45B H45B 119.9
C46A C47A C48A 120.07(13)
C46A C47A H47A 120.0
C48A C47A H47A 120.0
C47B C46B C45B 119.88(14)
C47B C46B H46B 120.1
C45B C46B H46B 120.1
C47A C48A C43A 120.59(13)
C47A C48A H48A 119.7
C43A C48A H48A 119.7
C43B C48B C47B 120.55(14)
C43B C48B H48B 119.7
C47B C48B H48B 119.7
C46B C47B C48B 119.90(15)
C46B C47B H47B 120.1
C48B C47B H47B 120.1

loop_
_geom_bond_atom_site_label_1
_geom_bond_atom_site_label_2
_geom_bond_distance
C1A C2A 1.3954(19)
C1A C6A 1.4104(19)
C1A C31A 1.4956(19)
C1B C2B 1.3952(19)
C1B C6B 1.4141(19)
C1B C31B 1.4970(18)
C2A C3A 1.386(2)
C2A H2A 0.9500
C2B C3B 1.385(2)
C2B H2B 0.9500
C3A C4A 1.387(2)
C3A H3A 0.9500
C4A C5A 1.389(2)
C4A H4A 0.9500
C3B C4B 1.390(2)
C3B H3B 0.9500
C5A C6A 1.4050(19)
C5A H5A 0.9500
C4B C5B 1.385(2)
C4B H4B 0.9500
C6A C7A 1.4428(19)
C5B C6B 1.4084(19)
C5B H5B 0.9500
C7A C8A 1.2038(19)
C6B C7B 1.4363(19)
C8A C9A 1.4369(19)
C7B C8B 1.2039(19)
C9A C14A 1.3998(19)
C9A C10A 1.4001(19)
C8B C9B 1.4363(19)
C10A C11A 1.3808(19)
C10A H10A 0.9500
C9B C14B 1.4005(19)
C9B C10B 1.4025(19)
C11A C12A 1.4018(19)
C11A H11A 0.9500
C10B C11B 1.3812(19)
C10B H10B 0.9500
C12A C13A 1.3992(19)
C12A C15A 1.4371(19)
C11B C12B 1.3994(19)
C11B H11B 0.9500
C13A C14A 1.386(2)
C13A H13A 0.9500
C12B C13B 1.3979(19)
C12B C15B 1.4396(19)
C14A H14A 0.9500
C13B C14B 1.386(2)
C13B H13B 0.9500
C15A C16A 1.2044(19)
C14B H14B 0.9500
C16A C17A 1.4367(19)
C15B C16B 1.2022(19)
C17A C22A 1.4084(19)
C17A C18A 1.4123(19)
C16B C17B 1.4422(19)
C18A C19A 1.3970(19)
C18A C41A 1.4959(18)
C17B C22B 1.4068(19)
C17B C18B 1.4098(19)
C19A C20A 1.387(2)
C19A H19A 0.9500
C18B C19B 1.3955(19)
C18B C41B 1.4955(19)
C20A C21A 1.391(2)
C20A H20A 0.9500
C19B C20B 1.386(2)
C19B H19B 0.9500
C21A C22A 1.385(2)
C21A H21A 0.9500
C20B C21B 1.386(2)
C20B H20B 0.9500
C22A H22A 0.9500
C21B C22B 1.387(2)
C21B H21B 0.9500
C31A O31A 1.2090(16)
C31A O32A 1.3320(16)
C22B H22B 0.9500
C32A O32A 1.4567(16)
C32A C33A 1.503(2)
C32A H32A 0.9900
C32A H32B 0.9900
C31B O31B 1.2093(16)
C31B O32B 1.3380(16)
C33A C38A 1.388(2)
C33A C34A 1.389(2)
C32B O32B 1.4577(16)
C32B C33B 1.5034(19)
C32B H32C 0.9900
C32B H32D 0.9900
C34A C35A 1.392(2)
C34A H34A 0.9500
C33B C38B 1.392(2)
C33B C34B 1.3922(19)
C35A C36A 1.380(2)
C35A H35A 0.9500
C34B C35B 1.390(2)
C34B H34B 0.9500
C36A C37A 1.386(2)
C36A H36A 0.9500
C35B C36B 1.385(2)
C35B H35B 0.9500
C37A C38A 1.385(2)
C37A H37A 0.9500
C36B C37B 1.387(2)
C36B H36B 0.9500
C38A H38A 0.9500
C37B C38B 1.386(2)
C37B H37B 0.9500
C41A O41A 1.2074(16)
C41A O42A 1.3390(16)
C38B H38B 0.9500
C42A O42A 1.4584(16)
C42A C43A 1.5009(19)
C42A H42A 0.9900
C42A H42B 0.9900
C41B O41B 1.2064(17)
C41B O42B 1.3334(16)
C43A C44A 1.390(2)
C43A C48A 1.3954(19)
C42B O42B 1.4590(17)
C42B C43B 1.503(2)
C42B H42C 0.9900
C42B H42D 0.9900
C44A C45A 1.387(2)
C44A H44A 0.9500
C43B C44B 1.386(2)
C43B C48B 1.390(2)
C45A C46A 1.389(2)
C45A H45A 0.9500
C44B C45B 1.386(2)
C44B H44B 0.9500
C46A C47A 1.385(2)
C46A H46A 0.9500
C45B C46B 1.386(2)
C45B H45B 0.9500
C47A C48A 1.389(2)
C47A H47A 0.9500
C46B C47B 1.378(2)
C46B H46B 0.9500
C48A H48A 0.9500
C48B C47B 1.393(2)
C48B H48B 0.9500
C47B H47B 0.9500
